data_7035219
loop_
_publ_author_name
'Cheng, Xin'
'Yang, Qian'
'Gao, Chen'
'Wang, Bing-Wu'
'Shiga, Takuya'
'Oshio, Hiroki'
'Wang, Zhe-Ming'
'Gao, Song'

_publ_section_title
;
 Thermal and light induced spin crossover behavior of a dinuclear Fe(ii)
 compound.
;
_journal_issue 25
_journal_name_full 'Dalton transactions (Cambridge, England : 2003)'
_journal_page_first 11282
_journal_page_last 11285
_journal_paper_doi 10.1039/c5dt01755f
_journal_volume 44
_journal_year 2015
_chemical_formula_moiety 'C49 H30 Cl10 Fe2 N24 S4, H2 O'
_chemical_formula_sum 'C49 H32 Cl10 Fe2 N24 O S4'
_chemical_formula_weight 1567.43
_chemical_name_systematic
;
 ? 
;
_space_group_crystal_system triclinic
_space_group_IT_number 2
_space_group_name_Hall '-P 1'
_space_group_name_H-M_alt 'P -1'
_symmetry_space_group_name_Hall '-P 1'
_symmetry_space_group_name_H-M 'P -1'
_atom_sites_solution_hydrogens geom
_atom_sites_solution_primary iterative
_atom_sites_solution_secondary difmap
_audit_creation_date 2015-04-13
_audit_creation_method
;
Olex2 1.2
(compiled 2015.01.26 svn.r3150 for OlexSys, GUI svn.r4998)
;
_audit_update_record
;
2015-05-13 deposited with the CCDC.
2015-05-19 downloaded from the CCDC.
;
_cell_angle_alpha 105.680(3)
_cell_angle_beta 94.481(2)
_cell_angle_gamma 105.261(2)
_cell_formula_units_Z 2
_cell_length_a 12.2288(3)
_cell_length_b 13.7545(4)
_cell_length_c 21.2048(6)
_cell_measurement_reflns_used 11465
_cell_measurement_temperature 100.00(10)
_cell_measurement_theta_max 28.0760
_cell_measurement_theta_min 3.5650
_cell_volume 3269.79(17)
_computing_cell_refinement
;
CrysAlisPro, Agilent Technologies,
Version 1.171.36.28 (release 01-02-2013 CrysAlis171 .NET)
(compiled Feb  1 2013,16:14:44)
;
_computing_data_collection
;
CrysAlisPro, Agilent Technologies,
Version 1.171.36.28 (release 01-02-2013 CrysAlis171 .NET)
(compiled Feb  1 2013,16:14:44)
;
_computing_data_reduction
;
CrysAlisPro, Agilent Technologies,
Version 1.171.36.28 (release 01-02-2013 CrysAlis171 .NET)
(compiled Feb  1 2013,16:14:44)
;
_computing_molecular_graphics 'Olex2 (Dolomanov et al., 2009)'
_computing_publication_material 'Olex2 (Dolomanov et al., 2009)'
_computing_structure_refinement 'XL (Sheldrick, 2008)'
_computing_structure_solution
;
Superflip (Palatinus & Chapuis, 2007;Palatinus & van der Lee, 2008;
Palatinus et al., 2012)
;
_diffrn_ambient_temperature 100.00(10)
_diffrn_detector_area_resol_mean 10.3914
_diffrn_measured_fraction_theta_full 0.978
_diffrn_measured_fraction_theta_max 0.978
_diffrn_measurement_details
;
  1 omega  -20.00   41.00   1.0000   10.0000
omega____ theta____ kappa____ phi______ frames
    -        8.9145   57.0000  120.0000 61

  2 omega   -5.00   23.00   1.0000   10.0000
omega____ theta____ kappa____ phi______ frames
    -        8.9145  -57.0000 -180.0000 28

  3 omega  -14.00   65.00   1.0000   10.0000
omega____ theta____ kappa____ phi______ frames
    -        8.9145   38.0000  -30.0000 79

  4 omega  -64.00   33.00   1.0000   10.0000
omega____ theta____ kappa____ phi______ frames
    -        8.9145  -38.0000  120.0000 97

  5 omega   11.00   82.00   1.0000   10.0000
omega____ theta____ kappa____ phi______ frames
    -        8.9145   57.0000 -150.0000 71

  6 omega  -11.00   39.00   1.0000   10.0000
omega____ theta____ kappa____ phi______ frames
    -        8.9145  -57.0000  -30.0000 50

  7 omega  -15.00   10.00   1.0000   10.0000
omega____ theta____ kappa____ phi______ frames
    -       -9.6957  -99.0000  -30.0000 25
;
_diffrn_measurement_device_type 'SuperNova, Dual, Cu at zero, Atlas'
_diffrn_measurement_method '\w scans'
_diffrn_orient_matrix_UB_11 -0.0202882000
_diffrn_orient_matrix_UB_12 -0.0115797000
_diffrn_orient_matrix_UB_13 -0.0342574000
_diffrn_orient_matrix_UB_21 0.0449826000
_diffrn_orient_matrix_UB_22 0.0436602000
_diffrn_orient_matrix_UB_23 -0.0014719000
_diffrn_orient_matrix_UB_31 0.0357143000
_diffrn_orient_matrix_UB_32 -0.0332346000
_diffrn_orient_matrix_UB_33 -0.0079582000
_diffrn_radiation_monochromator mirror
_diffrn_radiation_type MoK\a
_diffrn_radiation_wavelength 0.71073
_diffrn_reflns_av_R_equivalents 0.0289
_diffrn_reflns_av_unetI/netI 0.0372
_diffrn_reflns_limit_h_max 15
_diffrn_reflns_limit_h_min -15
_diffrn_reflns_limit_k_max 16
_diffrn_reflns_limit_k_min -15
_diffrn_reflns_limit_l_max 26
_diffrn_reflns_limit_l_min -26
_diffrn_reflns_number 32526
_diffrn_reflns_theta_full 26.00
_diffrn_reflns_theta_max 26.00
_diffrn_reflns_theta_min 2.88
_diffrn_source 'SuperNova (Mo) X-ray Source'
_exptl_absorpt_coefficient_mu 1.038
_exptl_absorpt_correction_T_max 1.00000
_exptl_absorpt_correction_T_min 0.65992
_exptl_absorpt_correction_type multi-scan
_exptl_absorpt_process_details
;
CrysAlisPro, Agilent Technologies,
Version 1.171.36.28 (release 01-02-2013 CrysAlis171 .NET)
(compiled Feb  1 2013,16:14:44)
Empirical absorption correction using spherical harmonics,
 implemented in SCALE3 ABSPACK scaling algorithm.
;
_exptl_crystal_colour red
_exptl_crystal_density_diffrn 1.592
_exptl_crystal_density_method 'not measured'
_exptl_crystal_description block
_exptl_crystal_F_000 1576
_exptl_crystal_size_max 0.2
_exptl_crystal_size_mid 0.15
_exptl_crystal_size_min 0.2
_refine_diff_density_max 1.664
_refine_diff_density_min -0.956
_refine_diff_density_rms 0.093
_refine_ls_extinction_method none
_refine_ls_goodness_of_fit_ref 1.023
_refine_ls_hydrogen_treatment mixed
_refine_ls_matrix_type full
_refine_ls_number_parameters 817
_refine_ls_number_reflns 12566
_refine_ls_number_restraints 5
_refine_ls_restrained_S_all 1.027
_refine_ls_R_factor_all 0.0664
_refine_ls_R_factor_gt 0.0514
_refine_ls_shift/su_max 0.001
_refine_ls_shift/su_mean 0.000
_refine_ls_structure_factor_coef Fsqd
_refine_ls_weighting_details 'calc w=1/[\s^2^(Fo^2^)+(0.0667P)^2^+8.1342P] where P=(Fo^2^+2Fc^2^)/3'
_refine_ls_weighting_scheme calc
_refine_ls_wR_factor_gt 0.1306
_refine_ls_wR_factor_ref 0.1421
_reflns_number_gt 10192
_reflns_number_total 12566
_reflns_threshold_expression >2sigma(I)
_cod_data_source_file c5dt01755f2.cif
_cod_data_source_block 1
_cod_depositor_comments 'Adding full bibliography for 7035218--7035219.cif.'
_cod_original_cell_volume 3269.78(16)
_cod_database_code 7035219
_chemical_oxdiff_formula 'Fe C H O N'
_reflns_odcompleteness_completeness 99.84
_reflns_odcompleteness_iscentric 1
_reflns_odcompleteness_theta 24.97
_olex2_refinement_description
;
1. Fixed Uiso
 At 1.2 times of:
  All C(H) groups
 At 1.5 times of:
  All O(H,H) groups
2. Restrained distances
 O1-H1C = O1-H1G
 0.84 with sigma of 0.02
 H1G-H1C
 1.46 with sigma of 0.02
3. Rigid bond restraints
 N2, Fe2
 with sigma for 1-2 distances of 0.002 and sigma for 1-3 distances of 0.002
 N3, Fe2
 with sigma for 1-2 distances of 0.002 and sigma for 1-3 distances of 0.002
4. Uiso/Uaniso restraints and constraints
Fe2 \\sim N3: within 1.7A with sigma of 0.002 and sigma for terminal atoms of
0.004
N2 \\sim Fe2: within 1.7A with sigma of 0.002 and sigma for terminal atoms of
0.004
5.a Aromatic/amide H refined with riding coordinates:
 C16(H16), C27(H27), C2(H2), C31(H31), C32(H32), C33(H33), C34(H34), C36(H36),
 C37(H37), C39(H39), C42(H42), C43(H43), C44(H44), C45(H45), C1(H1), C3(H3),
 C2AA(H2AA), C4AA(H4AA), C9(H9), C6(H6), C17(H17), C18(H18), C19(H19), C1A(H1A),
  C1B(H1B), C1D(H1D), C1E(H1E), C1F(H1F), C7(H7), C1I(H1I)
;
_olex2_submission_special_instructions 'No special instructions were received'

loop_
_space_group_symop_id
_space_group_symop_operation_xyz
1 'x, y, z'
2 '-x, -y, -z'

loop_
_atom_site_label
_atom_site_type_symbol
_atom_site_fract_x
_atom_site_fract_y
_atom_site_fract_z
_atom_site_U_iso_or_equiv
_atom_site_adp_type
_atom_site_occupancy
_atom_site_calc_flag
_atom_site_refinement_flags_posn
_atom_site_refinement_flags_adp
Fe1 Fe 1.08206(4) 0.17712(4) 0.70109(2) 0.01429(12) Uani 1 d . .
Fe2 Fe 0.90915(4) 0.33335(4) 0.79623(2) 0.02096(13) Uani 1 d . U
S3 S 1.08120(8) 0.14647(7) 0.47294(4) 0.02137(19) Uani 1 d . .
Cl4 Cl 0.19052(7) -0.15147(8) 0.49901(5) 0.0285(2) Uani 1 d . .
Cl5 Cl 0.64225(8) -0.24549(9) 0.42597(5) 0.0416(3) Uani 1 d . .
Cl6 Cl 0.92133(9) -0.52027(8) 0.60186(5) 0.0379(2) Uani 1 d . .
S7 S 1.48228(8) 0.22415(9) 0.74580(5) 0.0357(2) Uani 1 d . .
Cl1 Cl 1.24965(10) 0.89078(8) 0.80252(6) 0.0411(3) Uani 1 d . .
Cl9 Cl 1.41176(11) -0.42478(11) 0.52762(7) 0.0533(3) Uani 1 d . .
Cl10 Cl 0.37737(13) 0.47767(13) 0.84459(6) 0.0636(4) Uani 1 d . .
S1 S 1.09368(13) 0.66693(10) 0.95535(8) 0.0630(4) Uani 1 d . .
Cl12 Cl 0.27352(14) 0.38992(10) 1.10979(8) 0.0685(4) Uani 1 d . .
Cl13 Cl 0.95186(13) 0.10569(11) 1.10033(6) 0.0577(3) Uani 1 d . .
Cl2 Cl 1.66029(11) 0.80241(11) 0.66468(8) 0.0574(3) Uani 1 d . .
S2 S 0.72660(12) 0.55202(11) 0.71571(7) 0.0521(3) Uani 1 d . .
Cl16 Cl 1.44938(14) 0.07518(13) 1.09207(8) 0.0699(4) Uani 1 d . .
N5 N 0.8471(2) 0.2006(2) 0.71542(13) 0.0167(6) Uani 1 d . .
N11 N 1.1091(2) 0.3291(2) 0.71605(13) 0.0182(6) Uani 1 d . .
N12 N 0.9142(2) 0.1455(2) 0.68030(13) 0.0151(6) Uani 1 d . .
N4N N 0.7362(2) 0.0695(2) 0.63471(14) 0.0166(6) Uani 1 d . .
N10 N 1.0634(2) 0.0260(2) 0.68897(13) 0.0162(6) Uani 1 d . .
N6N N 1.0875(2) -0.1297(2) 0.66194(14) 0.0180(6) Uani 1 d . .
N4 N 1.0076(2) 0.2522(2) 0.83290(14) 0.0204(6) Uani 1 d . .
N8 N 1.0737(2) 0.1987(2) 0.79576(14) 0.0172(6) Uani 1 d . .
N9 N 1.2478(2) 0.2017(2) 0.72065(14) 0.0186(6) Uani 1 d . .
N10T N 0.6312(2) 0.0070(2) 0.59587(14) 0.0193(6) Uani 1 d . .
N7 N 1.0891(2) 0.1576(2) 0.60712(14) 0.0179(6) Uani 1 d . .
N12T N 1.1412(2) -0.2067(2) 0.63671(14) 0.0201(6) Uani 1 d . .
N0AA N 0.9792(3) -0.0399(2) 0.71143(16) 0.0249(7) Uani 1 d . .
N6 N 1.0452(2) 0.3893(2) 0.75006(14) 0.0213(6) Uani 1 d . .
N13 N 1.1905(3) 0.4930(2) 0.72410(15) 0.0249(7) Uani 1 d . .
C16 C 0.8461(3) 0.0672(3) 0.63179(16) 0.0158(6) Uani 1 d . .
H16 H 0.8691 0.0179 0.6005 0.019 Uiso 1 calc R .
N17 N 1.0990(3) 0.1884(2) 0.89592(15) 0.0245(7) Uani 1 d . .
N3 N 0.7764(3) 0.2772(2) 0.84380(17) 0.0286(7) Uani 1 d . U
N14 N 1.2784(3) 0.5765(3) 0.71780(17) 0.0340(8) Uani 1 d . .
C20 C 1.0852(3) 0.1517(2) 0.55147(16) 0.0153(7) Uani 1 d . .
N21 N 0.6382(3) 0.2776(3) 0.90183(18) 0.0344(8) Uani 1 d . .
N22 N 1.1472(3) 0.1574(3) 0.94571(16) 0.0320(8) Uani 1 d . .
N1 N 0.8139(3) 0.4076(3) 0.75596(16) 0.0315(7) Uani 1 d . .
C25 C 0.3183(3) -0.1790(3) 0.48092(18) 0.0239(8) Uani 1 d . .
N2 N 0.9761(3) 0.4629(3) 0.87568(18) 0.0312(7) Uani 1 d . U
C27 C 1.1272(3) -0.0296(3) 0.66022(16) 0.0179(7) Uani 1 d . .
H27 H 1.1906 -0.0039 0.6414 0.022 Uiso 1 calc R .
C28 C 0.5225(3) -0.1381(3) 0.50596(17) 0.0203(7) Uani 1 d . .
C29 C 1.3442(3) 0.2103(3) 0.73081(17) 0.0208(7) Uani 1 d . .
C2 C 1.1953(3) 0.3929(3) 0.70117(17) 0.0222(7) Uani 1 d . .
H2 H 1.2514 0.3726 0.6783 0.027 Uiso 1 calc R .
C31 C 0.3141(3) -0.2590(3) 0.42425(18) 0.0256(8) Uani 1 d . .
H31 H 0.2442 -0.2987 0.3972 0.031 Uiso 1 calc R .
C32 C 0.4195(3) -0.1192(3) 0.52202(17) 0.0219(7) Uani 1 d . .
H32 H 0.4198 -0.0665 0.5603 0.026 Uiso 1 calc R .
C33 C 0.7417(3) 0.1542(3) 0.68703(17) 0.0195(7) Uani 1 d . .
H33 H 0.6790 0.1757 0.7005 0.023 Uiso 1 calc R .
C34 C 1.1287(3) 0.1624(3) 0.83473(17) 0.0226(7) Uani 1 d . .
H34 H 1.1804 0.1244 0.8224 0.027 Uiso 1 calc R .
C35 C 0.5178(3) -0.2189(3) 0.44873(19) 0.0257(8) Uani 1 d . .
C36 C 0.4145(3) -0.2793(3) 0.40811(19) 0.0279(8) Uani 1 d . .
H36 H 0.4130 -0.3332 0.3702 0.033 Uiso 1 calc R .
C37 C 1.0750(3) -0.3008(3) 0.61717(17) 0.0225(7) Uani 1 d . .
H37 H 0.9974 -0.3143 0.6205 0.027 Uiso 1 calc R .
C38 C 1.0567(4) -0.4932(3) 0.57876(18) 0.0279(8) Uani 1 d . .
C39 C 0.6324(3) -0.0715(3) 0.54824(17) 0.0217(7) Uani 1 d . .
H39 H 0.7008 -0.0866 0.5403 0.026 Uiso 1 calc R .
N40 N 0.7567(3) 0.1884(3) 0.8646(3) 0.0571(12) Uani 1 d . .
C41 C 1.1217(3) -0.3882(3) 0.58936(17) 0.0234(8) Uani 1 d . .
C42 C 1.2313(3) -0.3680(3) 0.57245(18) 0.0258(8) Uani 1 d . .
H42 H 1.2756 -0.2989 0.5787 0.031 Uiso 1 calc R .
C43 C 1.0235(3) 0.2451(3) 0.89289(17) 0.0259(8) Uani 1 d . .
H43 H 0.9890 0.2740 0.9279 0.031 Uiso 1 calc R .
C44 C 1.2079(4) -0.5544(3) 0.5357(2) 0.0399(11) Uani 1 d . .
H44 H 1.2373 -0.6097 0.5174 0.048 Uiso 1 calc R .
C45 C 0.9954(3) -0.1323(3) 0.69437(19) 0.0262(8) Uani 1 d . .
H45 H 0.9507 -0.1919 0.7030 0.031 Uiso 1 calc R .
C1 C 1.0951(3) 0.4873(3) 0.75370(19) 0.0262(8) Uani 1 d . .
H1 H 1.0695 0.5445 0.7735 0.031 Uiso 1 calc R .
N16 N 0.5492(3) 0.3000(3) 0.9353(2) 0.0421(9) Uani 1 d . .
C10 C 1.0222(4) 0.5477(4) 0.9091(2) 0.0341(9) Uani 1 d . .
C3 C 1.2726(4) 0.6683(3) 0.7432(2) 0.0363(9) Uani 1 d . .
H3 H 1.2115 0.6793 0.7648 0.044 Uiso 1 calc R .
C2AA C 1.0998(4) -0.5756(3) 0.5517(2) 0.0359(10) Uani 1 d . .
H2AA H 1.0556 -0.6451 0.5444 0.043 Uiso 1 calc R .
C3AA C 1.2737(4) -0.4508(3) 0.5465(2) 0.0333(9) Uani 1 d . .
C4AA C 0.7038(4) 0.3276(3) 0.8657(2) 0.0338(9) Uani 1 d . .
H4AA H 0.6985 0.3894 0.8575 0.041 Uiso 1 calc R .
C5 C 1.3589(4) 0.8610(4) 0.7604(2) 0.0397(10) Uani 1 d . .
C5AA C 1.0888(5) 0.0962(4) 1.0970(2) 0.0473(12) Uani 1 d . .
C11 C 0.7777(4) 0.4669(3) 0.7393(2) 0.0344(9) Uani 1 d . .
C8 C 1.5416(4) 0.8244(4) 0.7000(2) 0.0463(12) Uani 1 d . .
C6AA C 0.3442(4) 0.4441(4) 0.9160(3) 0.0518(13) Uani 1 d . .
C9 C 1.4582(4) 0.7407(4) 0.7071(2) 0.0435(11) Uani 1 d . .
H9 H 1.4636 0.6724 0.6916 0.052 Uiso 1 calc R .
C4 C 1.3649(4) 0.7586(3) 0.7379(2) 0.0351(9) Uani 1 d . .
C14 C 1.1476(4) 0.1211(3) 1.0466(2) 0.0392(10) Uani 1 d . .
C6 C 1.4420(4) 0.9453(4) 0.7508(2) 0.0444(11) Uani 1 d . .
H6 H 1.4360 1.0136 0.7647 0.053 Uiso 1 calc R .
C17 C 1.0961(4) 0.1558(3) 0.9950(2) 0.0376(10) Uani 1 d . .
H17 H 1.0292 0.1756 0.9985 0.045 Uiso 1 calc R .
C0AA C 0.4074(4) 0.3905(4) 0.9443(2) 0.0432(11) Uani 1 d . .
C18 C 0.4995(4) 0.3580(3) 0.9127(2) 0.0388(10) Uani 1 d . .
H18 H 0.5219 0.3792 0.8764 0.047 Uiso 1 calc R .
C19 C 1.2580(5) 0.1127(4) 1.0456(2) 0.0459(12) Uani 1 d . .
H19 H 1.2978 0.1279 1.0122 0.055 Uiso 1 calc R .
C1A C 0.2574(4) 0.4749(4) 0.9451(3) 0.0573(15) Uani 1 d . .
H1A H 0.2154 0.5094 0.9255 0.069 Uiso 1 calc R .
C1B C 0.6735(4) 0.1913(4) 0.8996(3) 0.0588(15) Uani 1 d . .
H1B H 0.6427 0.1410 0.9203 0.071 Uiso 1 calc R .
C1C C 1.3093(5) 0.0818(4) 1.0941(3) 0.0513(12) Uani 1 d . .
C1D C 1.1398(6) 0.0624(4) 1.1450(2) 0.0532(14) Uani 1 d . .
H1D H 1.0999 0.0449 1.1779 0.064 Uiso 1 calc R .
C1E C 0.3841(4) 0.3721(4) 1.0041(3) 0.0472(12) Uani 1 d . .
H1E H 0.4259 0.3378 1.0241 0.057 Uiso 1 calc R .
C1F C 1.2499(6) 0.0554(4) 1.1431(2) 0.0579(15) Uani 1 d . .
H1F H 1.2845 0.0329 1.1748 0.070 Uiso 1 calc R .
C1G C 0.2971(5) 0.4061(4) 1.0332(3) 0.0573(15) Uani 1 d . .
C7 C 1.5321(4) 0.9256(4) 0.7207(2) 0.0475(12) Uani 1 d . .
H7 H 1.5877 0.9812 0.7141 0.057 Uiso 1 calc R .
C1I C 0.2325(4) 0.4547(4) 1.0033(3) 0.0593(16) Uani 1 d . .
H1I H 0.1723 0.4737 1.0224 0.071 Uiso 1 calc R .
O1 O 0.9974(3) 0.6817(3) 0.7681(2) 0.0567(9) Uani 1 d D .
H1C H 0.9199(18) 0.656(5) 0.759(3) 0.085 Uiso 1 d DR .
H1G H 1.017(4) 0.717(5) 0.8105(13) 0.085 Uiso 1 d DR .

loop_
_atom_site_aniso_label
_atom_site_aniso_U_11
_atom_site_aniso_U_22
_atom_site_aniso_U_33
_atom_site_aniso_U_23
_atom_site_aniso_U_13
_atom_site_aniso_U_12
Fe1 0.0106(2) 0.0167(2) 0.0143(2) 0.00124(18) 0.00170(18) 0.00553(18)
Fe2 0.0166(3) 0.0206(3) 0.0227(3) 0.0034(2) -0.0004(2) 0.0049(2)
S3 0.0245(4) 0.0237(4) 0.0166(4) 0.0017(3) 0.0029(3) 0.0130(4)
Cl4 0.0150(4) 0.0456(6) 0.0271(5) 0.0140(4) 0.0047(3) 0.0093(4)
Cl5 0.0189(5) 0.0552(7) 0.0338(5) -0.0140(5) -0.0001(4) 0.0126(4)
Cl6 0.0344(5) 0.0309(5) 0.0412(6) 0.0133(4) 0.0009(4) -0.0034(4)
S7 0.0157(5) 0.0500(6) 0.0369(6) 0.0036(5) 0.0006(4) 0.0131(4)
Cl1 0.0442(6) 0.0343(6) 0.0412(6) 0.0107(5) 0.0038(5) 0.0072(5)
Cl9 0.0566(7) 0.0660(8) 0.0655(8) 0.0305(7) 0.0367(6) 0.0461(7)
Cl10 0.0682(9) 0.0816(10) 0.0405(7) 0.0023(6) -0.0082(6) 0.0427(8)
S1 0.0682(9) 0.0385(7) 0.0653(9) -0.0156(6) 0.0292(7) 0.0143(6)
Cl12 0.0832(10) 0.0337(6) 0.0779(10) -0.0001(6) 0.0455(8) 0.0078(6)
Cl13 0.0773(9) 0.0513(7) 0.0458(7) 0.0161(6) 0.0307(7) 0.0135(7)
Cl2 0.0426(7) 0.0667(9) 0.0767(9) 0.0432(7) 0.0191(6) 0.0144(6)
S2 0.0538(8) 0.0536(8) 0.0537(7) 0.0121(6) -0.0007(6) 0.0308(6)
Cl16 0.0679(9) 0.0772(10) 0.0696(9) 0.0400(8) -0.0093(7) 0.0173(8)
N5 0.0147(14) 0.0202(14) 0.0165(13) 0.0029(11) 0.0045(11) 0.0093(11)
N11 0.0137(14) 0.0248(15) 0.0152(13) 0.0035(12) 0.0006(11) 0.0070(12)
N12 0.0156(13) 0.0157(14) 0.0155(13) 0.0022(11) 0.0051(11) 0.0090(11)
N4N 0.0107(13) 0.0194(14) 0.0184(14) 0.0034(11) 0.0013(11) 0.0051(11)
N10 0.0137(13) 0.0209(15) 0.0143(13) 0.0040(11) 0.0027(11) 0.0068(11)
N6N 0.0194(14) 0.0187(15) 0.0174(14) 0.0039(11) 0.0040(12) 0.0094(12)
N4 0.0152(14) 0.0204(15) 0.0210(15) -0.0014(12) 0.0055(12) 0.0049(12)
N8 0.0141(13) 0.0174(14) 0.0199(14) 0.0032(11) 0.0026(11) 0.0070(11)
N9 0.0164(15) 0.0212(15) 0.0178(14) 0.0038(11) 0.0028(11) 0.0069(12)
N10T 0.0115(13) 0.0218(15) 0.0208(15) 0.0043(12) -0.0005(11) 0.0019(11)
N7 0.0128(13) 0.0169(14) 0.0216(16) 0.0027(11) 0.0023(11) 0.0038(11)
N12T 0.0223(15) 0.0193(15) 0.0197(14) 0.0022(12) 0.0029(12) 0.0115(12)
N0AA 0.0256(16) 0.0239(16) 0.0312(17) 0.0109(13) 0.0140(14) 0.0118(13)
N6 0.0202(15) 0.0197(15) 0.0233(15) 0.0018(12) 0.0025(12) 0.0101(12)
N13 0.0278(17) 0.0217(16) 0.0225(15) 0.0088(13) 0.0016(13) 0.0014(13)
C16 0.0135(15) 0.0177(16) 0.0166(16) 0.0041(13) 0.0025(13) 0.0064(13)
N17 0.0248(16) 0.0275(17) 0.0181(15) 0.0065(12) 0.0003(12) 0.0038(13)
N3 0.0240(16) 0.0220(16) 0.0336(18) 0.0017(13) -0.0031(12) 0.0056(13)
N14 0.041(2) 0.0287(19) 0.0304(18) 0.0135(15) 0.0061(15) 0.0020(15)
C20 0.0105(15) 0.0125(15) 0.0212(18) 0.0013(13) 0.0018(13) 0.0046(12)
N21 0.0228(17) 0.0288(18) 0.043(2) 0.0012(15) -0.0044(15) 0.0053(14)
N22 0.0375(19) 0.0337(19) 0.0225(16) 0.0098(14) -0.0006(15) 0.0070(15)
N1 0.0336(19) 0.0281(18) 0.0261(17) 0.0021(14) 0.0020(14) 0.0051(15)
C25 0.0142(17) 0.035(2) 0.0271(19) 0.0165(16) 0.0058(15) 0.0062(15)
N2 0.0228(17) 0.0291(17) 0.0401(18) 0.0064(13) 0.0032(14) 0.0096(14)
C27 0.0159(16) 0.0196(17) 0.0161(16) 0.0013(13) 0.0019(13) 0.0061(13)
C28 0.0146(16) 0.0235(18) 0.0199(17) 0.0061(14) 0.0014(14) 0.0016(14)
C29 0.0219(19) 0.0230(18) 0.0167(16) 0.0022(14) 0.0041(14) 0.0089(14)
C2 0.0226(18) 0.0239(18) 0.0196(17) 0.0061(14) 0.0046(14) 0.0059(15)
C31 0.0174(17) 0.030(2) 0.0258(19) 0.0094(16) 0.0009(15) 0.0002(15)
C32 0.0199(18) 0.0288(19) 0.0191(17) 0.0103(15) 0.0042(14) 0.0071(15)
C33 0.0166(17) 0.0237(18) 0.0203(17) 0.0041(14) 0.0069(14) 0.0111(14)
C34 0.0202(18) 0.0255(19) 0.0200(17) 0.0032(14) 0.0024(14) 0.0075(15)
C35 0.0184(18) 0.029(2) 0.0271(19) 0.0056(16) 0.0038(15) 0.0062(15)
C36 0.0239(19) 0.029(2) 0.0239(19) 0.0019(16) -0.0003(15) 0.0044(16)
C37 0.0243(18) 0.0246(19) 0.0224(18) 0.0081(15) 0.0051(15) 0.0121(15)
C38 0.038(2) 0.0224(19) 0.0200(18) 0.0056(15) -0.0024(16) 0.0065(16)
C39 0.0146(16) 0.0288(19) 0.0216(17) 0.0082(15) 0.0027(14) 0.0054(14)
N40 0.033(2) 0.040(2) 0.106(4) 0.030(2) 0.013(2) 0.0145(18)
C41 0.031(2) 0.0230(18) 0.0192(17) 0.0074(14) 0.0020(15) 0.0118(16)
C42 0.035(2) 0.0242(19) 0.0244(18) 0.0109(15) 0.0063(16) 0.0157(17)
C43 0.0242(19) 0.029(2) 0.0170(17) -0.0023(15) 0.0050(15) 0.0046(16)
C44 0.071(3) 0.032(2) 0.028(2) 0.0071(18) 0.009(2) 0.036(2)
C45 0.028(2) 0.027(2) 0.033(2) 0.0158(16) 0.0145(17) 0.0129(16)
C1 0.029(2) 0.0203(19) 0.0272(19) 0.0036(15) -0.0013(16) 0.0089(15)
N16 0.0287(19) 0.041(2) 0.051(2) 0.0075(18) 0.0022(17) 0.0088(17)
C10 0.034(2) 0.043(3) 0.036(2) 0.015(2) 0.0214(19) 0.022(2)
C3 0.036(2) 0.037(2) 0.037(2) 0.0149(19) 0.0047(19) 0.0094(19)
C2AA 0.059(3) 0.020(2) 0.029(2) 0.0071(16) -0.001(2) 0.0144(19)
C3AA 0.047(3) 0.039(2) 0.028(2) 0.0140(18) 0.0157(19) 0.030(2)
C4AA 0.038(2) 0.023(2) 0.033(2) -0.0022(17) -0.0008(18) 0.0096(18)
C5 0.040(2) 0.042(3) 0.032(2) 0.0119(19) -0.0035(19) 0.005(2)
C5AA 0.076(4) 0.031(2) 0.028(2) 0.0057(18) 0.011(2) 0.006(2)
C11 0.036(2) 0.033(2) 0.027(2) -0.0010(17) 0.0015(18) 0.0093(19)
C8 0.038(3) 0.056(3) 0.046(3) 0.029(2) 0.005(2) 0.004(2)
C6AA 0.039(3) 0.053(3) 0.048(3) -0.011(2) -0.008(2) 0.019(2)
C9 0.042(3) 0.047(3) 0.044(3) 0.025(2) 0.003(2) 0.005(2)
C4 0.034(2) 0.033(2) 0.037(2) 0.0159(18) 0.0012(18) 0.0028(18)
C14 0.053(3) 0.031(2) 0.023(2) 0.0045(17) 0.0022(19) 0.000(2)
C6 0.052(3) 0.039(3) 0.042(3) 0.020(2) 0.004(2) 0.005(2)
C17 0.046(3) 0.036(2) 0.026(2) 0.0061(18) 0.0078(19) 0.007(2)
C0AA 0.026(2) 0.039(2) 0.043(3) -0.012(2) -0.0052(19) 0.0026(19)
C18 0.030(2) 0.037(2) 0.037(2) -0.0061(19) -0.0044(18) 0.0084(19)
C19 0.064(3) 0.039(3) 0.029(2) 0.0114(19) -0.003(2) 0.006(2)
C1A 0.039(3) 0.060(3) 0.053(3) -0.013(3) -0.008(2) 0.019(2)
C1B 0.035(3) 0.046(3) 0.108(5) 0.040(3) 0.014(3) 0.018(2)
C1C 0.064(3) 0.043(3) 0.043(3) 0.017(2) -0.001(2) 0.008(2)
C1D 0.090(4) 0.038(3) 0.028(2) 0.009(2) 0.013(3) 0.012(3)
C1E 0.038(3) 0.028(2) 0.059(3) -0.007(2) 0.007(2) 0.0030(19)
C1F 0.092(5) 0.045(3) 0.035(3) 0.020(2) 0.001(3) 0.012(3)
C1G 0.051(3) 0.030(2) 0.064(3) -0.012(2) 0.012(3) -0.006(2)
C7 0.045(3) 0.044(3) 0.050(3) 0.026(2) 0.004(2) -0.004(2)
C1I 0.028(2) 0.045(3) 0.079(4) -0.015(3) 0.002(3) 0.005(2)
O1 0.056(2) 0.0334(19) 0.073(3) 0.0084(17) 0.004(2) 0.0110(17)

loop_
_atom_type_symbol
_atom_type_description
_atom_type_scat_dispersion_real
_atom_type_scat_dispersion_imag
_atom_type_scat_source
C C 0.0033 0.0016 'International Tables Vol C Tables 4.2.6.8 and 6.1.1.4'
H H 0.0000 0.0000 'International Tables Vol C Tables 4.2.6.8 and 6.1.1.4'
Cl Cl 0.1484 0.1585 'International Tables Vol C Tables 4.2.6.8 and 6.1.1.4'
Fe Fe 0.3463 0.8444 'International Tables Vol C Tables 4.2.6.8 and 6.1.1.4'
N N 0.0061 0.0033 'International Tables Vol C Tables 4.2.6.8 and 6.1.1.4'
O O 0.0106 0.0060 'International Tables Vol C Tables 4.2.6.8 and 6.1.1.4'
S S 0.1246 0.1234 'International Tables Vol C Tables 4.2.6.8 and 6.1.1.4'

loop_
_geom_angle_atom_site_label_1
_geom_angle_atom_site_label_2
_geom_angle_atom_site_label_3
_geom_angle
N11 Fe1 N12 93.14(11)
N11 Fe1 N10 176.79(11)
N11 Fe1 N8 89.32(11)
N12 Fe1 N10 89.87(11)
N8 Fe1 N12 90.97(11)
N8 Fe1 N10 89.50(11)
N9 Fe1 N11 89.40(12)
N9 Fe1 N12 177.45(11)
N9 Fe1 N10 87.60(11)
N9 Fe1 N8 89.33(11)
N7 Fe1 N11 89.88(12)
N7 Fe1 N12 88.52(11)
N7 Fe1 N10 91.33(11)
N7 Fe1 N8 179.03(12)
N7 Fe1 N9 91.22(11)
N5 Fe2 N4 87.02(11)
N5 Fe2 N6 89.98(11)
N5 Fe2 N3 90.51(12)
N6 Fe2 N4 87.87(11)
N3 Fe2 N4 90.91(12)
N3 Fe2 N6 178.66(12)
N1 Fe2 N5 90.39(12)
N1 Fe2 N4 177.09(12)
N1 Fe2 N6 90.80(13)
N1 Fe2 N3 90.45(13)
N1 Fe2 N2 91.32(13)
N2 Fe2 N5 177.78(12)
N2 Fe2 N4 91.23(12)
N2 Fe2 N6 88.59(13)
N2 Fe2 N3 90.88(13)
N12 N5 Fe2 124.9(2)
C33 N5 Fe2 127.8(2)
C33 N5 N12 107.3(3)
N6 N11 Fe1 125.6(2)
C2 N11 Fe1 126.3(2)
C2 N11 N6 107.8(3)
N5 N12 Fe1 126.2(2)
C16 N12 Fe1 125.9(2)
C16 N12 N5 107.9(3)
C16 N4N N10T 133.2(3)
C33 N4N N10T 120.6(3)
C33 N4N C16 106.2(3)
N0AA N10 Fe1 125.0(2)
C27 N10 Fe1 127.3(2)
C27 N10 N0AA 107.7(3)
C27 N6N N12T 122.6(3)
C27 N6N C45 105.6(3)
C45 N6N N12T 131.7(3)
N8 N4 Fe2 123.6(2)
C43 N4 Fe2 128.6(2)
C43 N4 N8 107.7(3)
N4 N8 Fe1 127.0(2)
C34 N8 Fe1 125.4(2)
C34 N8 N4 107.6(3)
C29 N9 Fe1 176.3(3)
C39 N10T N4N 117.1(3)
C20 N7 Fe1 173.0(3)
C37 N12T N6N 114.7(3)
C45 N0AA N10 106.7(3)
N11 N6 Fe2 125.2(2)
C1 N6 Fe2 127.3(2)
C1 N6 N11 107.1(3)
C2 N13 N14 119.9(3)
C2 N13 C1 106.1(3)
C1 N13 N14 133.8(3)
N12 C16 N4N 108.7(3)
C34 N17 N22 119.4(3)
C34 N17 C43 106.3(3)
C43 N17 N22 134.3(3)
N40 N3 Fe2 126.9(3)
C4AA N3 Fe2 124.5(3)
C4AA N3 N40 108.2(4)
C3 N14 N13 117.1(4)
N7 C20 S3 178.6(3)
C4AA N21 N16 131.8(4)
C4AA N21 C1B 105.0(4)
C1B N21 N16 123.2(4)
C17 N22 N17 117.5(4)
C11 N1 Fe2 166.5(3)
C31 C25 Cl4 118.5(3)
C32 C25 Cl4 119.5(3)
C32 C25 C31 122.0(3)
C10 N2 Fe2 163.3(3)
N10 C27 N6N 109.7(3)
C32 C28 C39 120.1(3)
C35 C28 C32 118.3(3)
C35 C28 C39 121.6(3)
N9 C29 S7 179.3(4)
N11 C2 N13 109.5(3)
C36 C31 C25 119.3(3)
C25 C32 C28 119.5(3)
N5 C33 N4N 109.9(3)
N8 C34 N17 109.4(3)
C28 C35 Cl5 120.5(3)
C36 C35 Cl5 118.1(3)
C36 C35 C28 121.4(3)
C31 C36 C35 119.6(3)
N12T C37 C41 119.6(3)
C41 C38 Cl6 119.7(3)
C2AA C38 Cl6 119.3(3)
C2AA C38 C41 120.9(4)
N10T C39 C28 118.1(3)
C1B N40 N3 105.7(4)
C38 C41 C37 120.8(3)
C42 C41 C37 120.4(3)
C42 C41 C38 118.8(3)
C3AA C42 C41 119.6(4)
N4 C43 N17 108.9(3)
C2AA C44 C3AA 120.2(4)
N0AA C45 N6N 110.2(3)
N6 C1 N13 109.5(3)
C18 N16 N21 113.8(4)
N2 C10 S1 177.1(4)
N14 C3 C4 118.5(4)
C44 C2AA C38 119.5(4)
C42 C3AA Cl9 119.3(3)
C42 C3AA C44 120.9(4)
C44 C3AA Cl9 119.9(3)
N3 C4AA N21 110.1(4)
C4 C5 Cl1 121.8(3)
C4 C5 C6 121.0(4)
C6 C5 Cl1 117.2(4)
C14 C5AA Cl13 120.4(4)
C1D C5AA Cl13 118.9(4)
C1D C5AA C14 120.7(5)
N1 C11 S2 179.7(4)
C9 C8 Cl2 119.6(4)
C9 C8 C7 120.5(5)
C7 C8 Cl2 119.9(4)
C0AA C6AA Cl10 120.8(4)
C1A C6AA Cl10 118.3(4)
C1A C6AA C0AA 120.9(6)
C8 C9 C4 119.8(5)
C5 C4 C3 121.2(4)
C5 C4 C9 118.8(4)
C9 C4 C3 119.9(4)
C5AA C14 C17 122.1(5)
C19 C14 C5AA 118.8(4)
C19 C14 C17 119.1(4)
C7 C6 C5 118.9(5)
N22 C17 C14 116.6(4)
C6AA C0AA C18 120.3(5)
C1E C0AA C6AA 119.2(4)
C1E C0AA C18 120.5(5)
N16 C18 C0AA 119.7(5)
C1C C19 C14 120.4(5)
C6AA C1A C1I 120.1(6)
N40 C1B N21 111.0(5)
C19 C1C Cl16 118.8(4)
C19 C1C C1F 120.6(5)
C1F C1C Cl16 120.6(4)
C1F C1D C5AA 119.3(5)
C1G C1E C0AA 118.7(5)
C1D C1F C1C 120.3(5)
C1E C1G Cl12 118.7(5)
C1I C1G Cl12 119.9(4)
C1I C1G C1E 121.3(6)
C6 C7 C8 120.9(4)
C1A C1I C1G 119.8(5)

loop_
_geom_bond_atom_site_label_1
_geom_bond_atom_site_label_2
_geom_bond_distance
Fe1 N11 1.960(3)
Fe1 N12 1.970(3)
Fe1 N10 1.972(3)
Fe1 N8 1.963(3)
Fe1 N9 1.956(3)
Fe1 N7 1.949(3)
Fe2 N5 2.055(3)
Fe2 N4 2.081(3)
Fe2 N6 2.075(3)
Fe2 N3 2.066(3)
Fe2 N1 2.017(4)
Fe2 N2 2.019(4)
S3 C20 1.644(3)
Cl4 C25 1.749(4)
Cl5 C35 1.730(4)
Cl6 C38 1.738(4)
S7 C29 1.643(4)
Cl1 C5 1.740(5)
Cl9 C3AA 1.733(4)
Cl10 C6AA 1.746(6)
S1 C10 1.630(5)
Cl12 C1G 1.734(6)
Cl13 C5AA 1.719(6)
Cl2 C8 1.743(5)
S2 C11 1.632(5)
Cl16 C1C 1.743(6)
N5 N12 1.385(4)
N5 C33 1.292(4)
N11 N6 1.386(4)
N11 C2 1.301(5)
N12 C16 1.307(4)
N4N N10T 1.392(4)
N4N C16 1.359(4)
N4N C33 1.357(4)
N10 N0AA 1.389(4)
N10 C27 1.305(4)
N6N N12T 1.398(4)
N6N C27 1.346(4)
N6N C45 1.362(5)
N4 N8 1.384(4)
N4 C43 1.305(5)
N8 C34 1.304(5)
N9 C29 1.151(4)
N10T C39 1.268(5)
N7 C20 1.157(4)
N12T C37 1.268(5)
N0AA C45 1.298(5)
N6 C1 1.303(5)
N13 N14 1.396(4)
N13 C2 1.350(5)
N13 C1 1.362(5)
N17 N22 1.387(4)
N17 C34 1.355(5)
N17 C43 1.364(5)
N3 N40 1.377(5)
N3 C4AA 1.304(5)
N14 C3 1.255(5)
N21 N16 1.401(5)
N21 C4AA 1.340(6)
N21 C1B 1.356(6)
N22 C17 1.261(5)
N1 C11 1.144(5)
C25 C31 1.379(5)
C25 C32 1.369(5)
N2 C10 1.152(5)
C28 C32 1.401(5)
C28 C35 1.392(5)
C28 C39 1.473(5)
C31 C36 1.378(5)
C35 C36 1.385(5)
C37 C41 1.465(5)
C38 C41 1.400(5)
C38 C2AA 1.379(6)
N40 C1B 1.308(7)
C41 C42 1.391(5)
C42 C3AA 1.373(5)
C44 C2AA 1.367(7)
C44 C3AA 1.385(6)
N16 C18 1.285(6)
C3 C4 1.478(6)
C5 C4 1.383(6)
C5 C6 1.399(6)
C5AA C14 1.403(6)
C5AA C1D 1.395(7)
C8 C9 1.374(7)
C8 C7 1.382(7)
C6AA C0AA 1.403(7)
C6AA C1A 1.373(7)
C9 C4 1.402(7)
C14 C17 1.468(6)
C14 C19 1.386(7)
C6 C7 1.367(7)
C0AA C18 1.462(6)
C0AA C1E 1.394(7)
C19 C1C 1.380(7)
C1A C1I 1.374(9)
C1C C1F 1.386(8)
C1D C1F 1.377(8)
C1E C1G 1.394(7)
C1G C1I 1.379(9)
